data_7125080
loop_
_publ_author_name
'Kankanamalage, Pavithra H. A.'
'Mazumder, Shivnath'
'Tiwari, Vishwas'
'Kpogo, Kenneth K.'
'Bernhard Schlegel, H.'
'Verani, Cl\'audio N'

_publ_section_title
;
 Efficient electro/photocatalytic water reduction using a
 [Ni<sup>II</sup>(N<sub>2</sub>Py<sub>3</sub>)]<sup>2+</sup> complex.
;
_journal_issue 91
_journal_name_full 'Chemical communications (Cambridge, England)'
_journal_page_first 13357
_journal_page_last 13360
_journal_paper_doi 10.1039/c6cc06629a
_journal_volume 52
_journal_year 2016
_chemical_formula_moiety 'C27 H28 N6 Ni, 2(Cl O4)'
_chemical_formula_sum 'C27 H28 Cl2 N6 Ni O8'
_chemical_formula_weight 694.16
_space_group_crystal_system monoclinic
_space_group_IT_number 14
_space_group_name_Hall '-P 2ybc'
_space_group_name_H-M_alt 'P 1 21/c 1'
_atom_sites_solution_hydrogens geom
_atom_sites_solution_primary direct
_atom_sites_solution_secondary difmap
_audit_creation_date 2016-07-07
_audit_creation_method
;
Olex2 1.2
(compiled 2016.02.19 svn.r3266 for OlexSys, GUI svn.r5155)
;
_audit_update_record
;
2016-07-11 deposited with the CCDC.
2016-10-13 downloaded from the CCDC.
;
_cell_angle_alpha 90.00
_cell_angle_beta 96.744(3)
_cell_angle_gamma 90.00
_cell_formula_units_Z 4
_cell_length_a 9.5286(8)
_cell_length_b 17.0040(14)
_cell_length_c 17.9431(15)
_cell_measurement_reflns_used 9939
_cell_measurement_temperature 100(2)
_cell_measurement_theta_max 26.39
_cell_measurement_theta_min 2.46
_cell_volume 2887.1(4)
_computing_molecular_graphics 'Olex2 (Dolomanov et al., 2009)'
_computing_publication_material 'Olex2 (Dolomanov et al., 2009)'
_computing_structure_refinement 'XL (Sheldrick, 2008)'
_computing_structure_solution 'SHELXS-97 (Sheldrick, 2008)'
_diffrn_ambient_temperature 100.1
_diffrn_detector 'Bruker APEX2 area detector'
_diffrn_detector_area_resol_mean 7.9
_diffrn_detector_type 'CCD area detector'
_diffrn_measured_fraction_theta_full 0.986
_diffrn_measured_fraction_theta_max 0.986
_diffrn_measurement_device 'three-circle diffractometer'
_diffrn_measurement_device_type 'Bruker SMART APEX2 area detector'
_diffrn_measurement_method '\w and \f scans'
_diffrn_radiation_monochromator graphite
_diffrn_radiation_probe x-ray
_diffrn_radiation_type MoK\a
_diffrn_radiation_wavelength 0.71073
_diffrn_reflns_av_R_equivalents 0.0385
_diffrn_reflns_av_unetI/netI 0.0291
_diffrn_reflns_limit_h_max 11
_diffrn_reflns_limit_h_min -11
_diffrn_reflns_limit_k_max 14
_diffrn_reflns_limit_k_min -20
_diffrn_reflns_limit_l_max 20
_diffrn_reflns_limit_l_min -21
_diffrn_reflns_number 29858
_diffrn_reflns_theta_full 25.68
_diffrn_reflns_theta_max 25.68
_diffrn_reflns_theta_min 1.66
_diffrn_source 'microfocus sealed X-ray tube'
_diffrn_source_type 'Incoatec I\ms'
_diffrn_standards_number 0
_exptl_absorpt_coefficient_mu 0.919
_exptl_absorpt_correction_T_max 0.7454
_exptl_absorpt_correction_T_min 0.6798
_exptl_absorpt_correction_type multi-scan
_exptl_absorpt_process_details
;
SADABS-2008/1 (Bruker,2008) was used for absorption correction.
wR2(int) was 0.0490 before and 0.0407 after correction.
The Ratio of minimum to maximum transmission is 0.9120.
The \l/2 correction factor is 0.0015.
;
_exptl_crystal_colour pink
_exptl_crystal_colour_primary pink
_exptl_crystal_density_diffrn 1.597
_exptl_crystal_density_method 'not measured'
_exptl_crystal_description HEXAGONAL
_exptl_crystal_F_000 1432
_exptl_crystal_size_max 0.745
_exptl_crystal_size_mid 0.616
_exptl_crystal_size_min 0.468
_refine_diff_density_max 1.357
_refine_diff_density_min -0.773
_refine_diff_density_rms 0.090
_refine_ls_extinction_method none
_refine_ls_goodness_of_fit_ref 1.085
_refine_ls_hydrogen_treatment constr
_refine_ls_matrix_type full
_refine_ls_number_parameters 399
_refine_ls_number_reflns 5409
_refine_ls_number_restraints 0
_refine_ls_restrained_S_all 1.085
_refine_ls_R_factor_all 0.0622
_refine_ls_R_factor_gt 0.0517
_refine_ls_shift/su_max 0.000
_refine_ls_shift/su_mean 0.000
_refine_ls_structure_factor_coef Fsqd
_refine_ls_weighting_details 'calc w=1/[\s^2^(Fo^2^)+(0.0464P)^2^+10.3545P] where P=(Fo^2^+2Fc^2^)/3'
_refine_ls_weighting_scheme calc
_refine_ls_wR_factor_gt 0.1222
_refine_ls_wR_factor_ref 0.1286
_reflns_number_gt 4660
_reflns_number_total 5409
_reflns_threshold_expression >2sigma(I)
_cod_data_source_file c6cc06629a2.cif
_cod_data_source_block rough4
_cod_database_code 7125080
_olex2_refinement_description
;
1. Fixed Uiso
 At 1.2 times of:
  All C(H) groups, All C(H,H) groups
 At 1.5 times of:
  All C(H,H,H) groups
2.a Secondary CH2 refined with riding coordinates:
 C3(H3A,H3B), C9(H9A,H9B), C19(H19A,H19B)
2.b Aromatic/amide H refined with riding coordinates:
 C5(H5), C6(H6), C7(H7), C8(H8), C11(H11), C12(H12), C13(H13), C14(H14),
 C15(H15), C16(H16), C17(H17), C18(H18), C21(H21), C22(H22), C23(H23), C24(H24)
2.c Idealised Me refined as rotating group:
 C1(H1A,H1B,H1C), C26(H26A,H26B,H26C)
;
_olex2_submission_special_instructions 'No special instructions were received'

loop_
_space_group_symop_id
_space_group_symop_operation_xyz
1 'x, y, z'
2 '-x, y+1/2, -z+1/2'
3 '-x, -y, -z'
4 'x, -y-1/2, z-1/2'

loop_
_atom_site_label
_atom_site_type_symbol
_atom_site_fract_x
_atom_site_fract_y
_atom_site_fract_z
_atom_site_U_iso_or_equiv
_atom_site_adp_type
_atom_site_occupancy
_atom_site_calc_flag
_atom_site_refinement_flags_posn
Ni1 Ni 0.86102(5) 0.78210(3) 0.20645(2) 0.01582(14) Uani 1 d .
Cl1 Cl 0.41112(10) 0.56635(6) -0.17818(5) 0.0258(2) Uani 1 d .
Cl2 Cl 0.76172(9) 0.05864(5) 0.06405(5) 0.0193(2) Uani 1 d .
C1 C 1.0705(4) 0.8979(2) 0.1467(2) 0.0243(8) Uani 1 d .
H1A H 0.9949 0.9366 0.1488 0.036 Uiso 1 calc GR
H1B H 1.1258 0.9114 0.1058 0.036 Uiso 1 calc GR
H1C H 1.1322 0.8980 0.1944 0.036 Uiso 1 calc GR
O2 O 0.5519(3) 0.5524(2) -0.1959(2) 0.0479(9) Uani 1 d .
O3 O 0.3151(4) 0.50723(19) -0.20802(18) 0.0441(9) Uani 1 d .
O4 O 0.4160(3) 0.5677(2) -0.09732(18) 0.0454(9) Uani 1 d .
O5 O 0.3636(3) 0.64089(18) -0.20753(19) 0.0358(7) Uani 1 d .
O6 O 0.7200(3) -0.00665(19) 0.01658(17) 0.0377(8) Uani 1 d .
O7 O 0.9052(3) 0.0796(2) 0.05563(17) 0.0354(7) Uani 1 d .
O8 O 0.7534(3) 0.03731(19) 0.14116(15) 0.0339(7) Uani 1 d .
O9 O 0.6726(4) 0.1248(2) 0.04447(19) 0.0423(8) Uani 1 d .
N1 N 1.0073(3) 0.81778(19) 0.13317(17) 0.0195(7) Uani 1 d .
N2 N 1.0265(3) 0.71032(17) 0.25329(16) 0.0146(6) Uani 1 d .
N3 N 0.7497(3) 0.71548(18) 0.27493(16) 0.0167(6) Uani 1 d .
N4 N 0.9366(3) 0.85576(18) 0.29486(17) 0.0179(6) Uani 1 d .
N5 N 0.7981(3) 0.71173(19) 0.11132(17) 0.0188(6) Uani 1 d .
N6 N 0.7009(4) 0.8557(2) 0.16928(19) 0.0279(8) Uani 1 d .
C27 C 1.1181(4) 0.7577(2) 0.1390(2) 0.0191(8) Uani 1 d .
C2 C 1.1268(4) 0.7038(2) 0.1981(2) 0.0173(7) Uani 1 d .
C3 C 0.9560(4) 0.6349(2) 0.2682(2) 0.0160(7) Uani 1 d .
H3A H 1.0200 0.6022 0.3029 0.019 Uiso 1 calc R
H3B H 0.9335 0.6054 0.2207 0.019 Uiso 1 calc R
C4 C 0.8219(4) 0.6518(2) 0.30238(19) 0.0161(7) Uani 1 d .
C5 C 0.6242(4) 0.7324(2) 0.2982(2) 0.0211(8) Uani 1 d .
H5 H 0.5734 0.7772 0.2781 0.025 Uiso 1 calc R
C6 C 0.5671(4) 0.6868(3) 0.3503(2) 0.0287(9) Uani 1 d .
H6 H 0.4771 0.6989 0.3651 0.034 Uiso 1 calc R
C7 C 0.6428(4) 0.6235(3) 0.3805(2) 0.0334(10) Uani 1 d .
H7 H 0.6067 0.5923 0.4179 0.040 Uiso 1 calc R
C8 C 0.7718(4) 0.6050(2) 0.3567(2) 0.0251(9) Uani 1 d .
H8 H 0.8248 0.5611 0.3772 0.030 Uiso 1 calc R
C9 C 1.0953(4) 0.7448(2) 0.3252(2) 0.0191(8) Uani 1 d .
H9A H 1.0771 0.7098 0.3671 0.023 Uiso 1 calc R
H9B H 1.1987 0.7464 0.3235 0.023 Uiso 1 calc R
C10 C 1.0455(4) 0.8256(2) 0.3410(2) 0.0177(7) Uani 1 d .
C11 C 0.8889(4) 0.9281(2) 0.3100(2) 0.0223(8) Uani 1 d .
H11 H 0.8114 0.9494 0.2783 0.027 Uiso 1 calc R
C12 C 0.9487(4) 0.9722(2) 0.3698(2) 0.0268(9) Uani 1 d .
H12 H 0.9131 1.0230 0.3788 0.032 Uiso 1 calc R
C13 C 1.0609(4) 0.9416(2) 0.4165(2) 0.0262(9) Uani 1 d .
H13 H 1.1044 0.9712 0.4578 0.031 Uiso 1 calc R
C14 C 1.1090(4) 0.8671(2) 0.4020(2) 0.0233(8) Uani 1 d .
H14 H 1.1852 0.8446 0.4338 0.028 Uiso 1 calc R
C15 C 1.2330(4) 0.6479(2) 0.2051(2) 0.0218(8) Uani 1 d .
H15 H 1.2404 0.6123 0.2461 0.026 Uiso 1 calc R
C16 C 1.3290(4) 0.6435(3) 0.1526(2) 0.0295(9) Uani 1 d .
H16 H 1.3996 0.6039 0.1567 0.035 Uiso 1 calc R
C17 C 1.3209(4) 0.6975(3) 0.0943(2) 0.0331(10) Uani 1 d .
H17 H 1.3878 0.6956 0.0590 0.040 Uiso 1 calc R
C18 C 1.2155(4) 0.7540(3) 0.0874(2) 0.0283(9) Uani 1 d .
H18 H 1.2099 0.7905 0.0470 0.034 Uiso 1 calc R
C19 C 0.9242(4) 0.8165(2) 0.0572(2) 0.0216(8) Uani 1 d .
H19A H 0.9891 0.8194 0.0181 0.026 Uiso 1 calc R
H19B H 0.8605 0.8627 0.0514 0.026 Uiso 1 calc R
C20 C 0.8388(4) 0.7423(2) 0.0478(2) 0.0188(8) Uani 1 d .
C21 C 0.7165(4) 0.6477(2) 0.1060(2) 0.0210(8) Uani 1 d .
H21 H 0.6885 0.6258 0.1506 0.025 Uiso 1 calc R
C22 C 0.6708(4) 0.6119(2) 0.0382(2) 0.0245(8) Uani 1 d .
H22 H 0.6118 0.5668 0.0364 0.029 Uiso 1 calc R
C23 C 0.7127(4) 0.6431(3) -0.0266(2) 0.0269(9) Uani 1 d .
H23 H 0.6829 0.6198 -0.0739 0.032 Uiso 1 calc R
C24 C 0.7990(4) 0.7089(2) -0.0214(2) 0.0236(8) Uani 1 d .
H24 H 0.8305 0.7308 -0.0652 0.028 Uiso 1 calc R
C25 C 0.5995(6) 0.8854(3) 0.1504(3) 0.0466(13) Uani 1 d .
C26 C 0.4688(6) 0.9278(4) 0.1283(3) 0.0610(17) Uani 1 d .
H26A H 0.4636 0.9736 0.1610 0.091 Uiso 1 calc GR
H26B H 0.3882 0.8931 0.1329 0.091 Uiso 1 calc GR
H26C H 0.4665 0.9453 0.0762 0.091 Uiso 1 calc GR

loop_
_atom_site_aniso_label
_atom_site_aniso_U_11
_atom_site_aniso_U_22
_atom_site_aniso_U_33
_atom_site_aniso_U_23
_atom_site_aniso_U_13
_atom_site_aniso_U_12
Ni1 0.0170(2) 0.0142(3) 0.0157(2) 0.00339(18) -0.00021(17) 0.00161(18)
Cl1 0.0225(5) 0.0245(5) 0.0309(5) 0.0060(4) 0.0058(4) -0.0021(4)
Cl2 0.0232(4) 0.0191(5) 0.0162(4) -0.0027(3) 0.0042(3) -0.0047(3)
C1 0.028(2) 0.019(2) 0.025(2) 0.0067(16) 0.0006(16) -0.0059(16)
O2 0.0359(18) 0.056(2) 0.055(2) 0.0146(18) 0.0175(16) 0.0139(16)
O3 0.067(2) 0.0278(18) 0.0356(18) 0.0015(14) -0.0022(16) -0.0200(16)
O4 0.0362(18) 0.069(3) 0.0301(17) -0.0012(16) 0.0010(14) -0.0110(17)
O5 0.0311(16) 0.0203(16) 0.057(2) 0.0056(14) 0.0089(14) -0.0008(12)
O6 0.051(2) 0.0318(18) 0.0283(16) -0.0128(13) -0.0030(14) -0.0092(15)
O7 0.0279(15) 0.050(2) 0.0297(16) -0.0005(14) 0.0085(12) -0.0123(14)
O8 0.0469(18) 0.0369(18) 0.0189(14) 0.0003(13) 0.0080(12) -0.0183(14)
O9 0.050(2) 0.0351(19) 0.0438(19) 0.0064(15) 0.0161(15) 0.0176(16)
N1 0.0207(15) 0.0175(17) 0.0197(15) 0.0068(12) -0.0006(12) -0.0024(13)
N2 0.0141(14) 0.0141(16) 0.0153(14) 0.0028(12) 0.0007(11) 0.0001(11)
N3 0.0158(14) 0.0201(17) 0.0142(14) -0.0007(12) 0.0016(11) 0.0007(12)
N4 0.0181(15) 0.0167(17) 0.0191(15) 0.0029(12) 0.0035(12) 0.0007(12)
N5 0.0177(15) 0.0209(17) 0.0172(15) 0.0030(13) 0.0006(12) -0.0010(13)
N6 0.0233(17) 0.027(2) 0.0300(18) 0.0016(15) -0.0101(14) 0.0150(15)
C27 0.0165(17) 0.019(2) 0.0218(18) 0.0038(15) 0.0017(14) -0.0030(14)
C2 0.0142(16) 0.020(2) 0.0180(17) -0.0011(14) 0.0028(13) -0.0020(14)
C3 0.0192(17) 0.0115(18) 0.0177(17) 0.0027(14) 0.0030(13) 0.0021(14)
C4 0.0157(17) 0.0176(19) 0.0146(16) -0.0006(14) 0.0004(13) 0.0001(14)
C5 0.0186(18) 0.025(2) 0.0196(18) 0.0005(15) 0.0023(14) 0.0060(15)
C6 0.0212(19) 0.043(3) 0.024(2) 0.0032(18) 0.0077(16) 0.0037(18)
C7 0.029(2) 0.042(3) 0.031(2) 0.016(2) 0.0118(18) 0.0003(19)
C8 0.0227(19) 0.026(2) 0.027(2) 0.0107(17) 0.0046(16) 0.0042(16)
C9 0.0195(18) 0.0166(19) 0.0195(18) 0.0013(15) -0.0044(14) 0.0032(14)
C10 0.0186(17) 0.018(2) 0.0170(17) 0.0026(14) 0.0042(14) -0.0011(14)
C11 0.0256(19) 0.020(2) 0.0221(19) 0.0040(15) 0.0063(15) 0.0030(15)
C12 0.035(2) 0.020(2) 0.028(2) -0.0022(16) 0.0123(17) 0.0021(17)
C13 0.032(2) 0.025(2) 0.0216(19) -0.0057(16) 0.0066(16) -0.0058(17)
C14 0.0221(19) 0.029(2) 0.0182(18) -0.0029(16) 0.0004(14) -0.0004(16)
C15 0.0194(18) 0.023(2) 0.0229(19) 0.0033(16) 0.0021(15) 0.0031(15)
C16 0.025(2) 0.033(3) 0.031(2) 0.0005(18) 0.0067(17) 0.0097(18)
C17 0.026(2) 0.046(3) 0.030(2) 0.007(2) 0.0128(17) 0.0024(19)
C18 0.026(2) 0.034(2) 0.026(2) 0.0098(18) 0.0068(16) -0.0013(18)
C19 0.0218(18) 0.022(2) 0.0197(18) 0.0081(15) -0.0006(15) -0.0015(15)
C20 0.0137(16) 0.025(2) 0.0174(17) 0.0056(15) -0.0002(13) 0.0021(14)
C21 0.0186(18) 0.022(2) 0.0215(18) 0.0040(15) -0.0007(14) -0.0012(15)
C22 0.0214(19) 0.024(2) 0.027(2) -0.0015(16) 0.0003(15) -0.0017(16)
C23 0.023(2) 0.036(3) 0.0200(19) -0.0068(17) -0.0008(15) 0.0010(17)
C24 0.0230(19) 0.030(2) 0.0186(18) 0.0029(16) 0.0039(15) 0.0030(16)
C25 0.056(3) 0.049(3) 0.037(3) 0.007(2) 0.013(2) -0.006(3)
C26 0.036(3) 0.097(5) 0.049(3) 0.011(3) 0.000(2) 0.012(3)

loop_
_atom_type_symbol
_atom_type_description
_atom_type_scat_dispersion_real
_atom_type_scat_dispersion_imag
_atom_type_scat_source
C C 0.0033 0.0016 'International Tables Vol C Tables 4.2.6.8 and 6.1.1.4'
H H 0.0000 0.0000 'International Tables Vol C Tables 4.2.6.8 and 6.1.1.4'
Cl Cl 0.1484 0.1585 'International Tables Vol C Tables 4.2.6.8 and 6.1.1.4'
N N 0.0061 0.0033 'International Tables Vol C Tables 4.2.6.8 and 6.1.1.4'
Ni Ni 0.3393 1.1124 'International Tables Vol C Tables 4.2.6.8 and 6.1.1.4'
O O 0.0106 0.0060 'International Tables Vol C Tables 4.2.6.8 and 6.1.1.4'

loop_
_geom_angle_atom_site_label_1
_geom_angle_atom_site_label_2
_geom_angle_atom_site_label_3
_geom_angle
N2 Ni1 N1 84.05(12)
N2 Ni1 N5 97.08(12)
N3 Ni1 N1 162.59(12)
N3 Ni1 N2 81.71(11)
N3 Ni1 N4 91.86(12)
N3 Ni1 N5 93.07(12)
N4 Ni1 N1 96.14(12)
N4 Ni1 N2 82.41(12)
N4 Ni1 N5 174.91(12)
N5 Ni1 N1 78.77(12)
N6 Ni1 N1 98.29(14)
N6 Ni1 N2 175.41(13)
N6 Ni1 N3 96.63(14)
N6 Ni1 N4 93.39(13)
N6 Ni1 N5 87.27(13)
O2 Cl1 O4 107.7(2)
O3 Cl1 O2 112.2(2)
O3 Cl1 O4 109.4(2)
O3 Cl1 O5 109.1(2)
O5 Cl1 O2 109.2(2)
O5 Cl1 O4 109.2(2)
O6 Cl2 O7 109.4(2)
O6 Cl2 O8 109.52(19)
O6 Cl2 O9 110.5(2)
O7 Cl2 O8 108.88(18)
O9 Cl2 O7 108.9(2)
O9 Cl2 O8 109.6(2)
H1A C1 H1B 109.5
H1A C1 H1C 109.5
H1B C1 H1C 109.5
N1 C1 H1A 109.5
N1 C1 H1B 109.5
N1 C1 H1C 109.5
C1 N1 Ni1 116.2(2)
C27 N1 Ni1 106.2(2)
C27 N1 C1 110.5(3)
C27 N1 C19 110.8(3)
C19 N1 Ni1 104.2(2)
C19 N1 C1 108.7(3)
C2 N2 Ni1 107.1(2)
C2 N2 C3 113.7(3)
C2 N2 C9 111.1(3)
C3 N2 Ni1 103.89(19)
C3 N2 C9 110.2(3)
C9 N2 Ni1 110.5(2)
C4 N3 Ni1 112.6(2)
C5 N3 Ni1 127.5(3)
C5 N3 C4 119.6(3)
C10 N4 Ni1 114.3(2)
C11 N4 Ni1 127.4(3)
C11 N4 C10 118.3(3)
C20 N5 Ni1 112.4(2)
C21 N5 Ni1 128.9(3)
C21 N5 C20 118.4(3)
C25 N6 Ni1 168.3(4)
C2 C27 N1 119.3(3)
C18 C27 N1 121.2(3)
C18 C27 C2 119.5(4)
C27 C2 N2 118.7(3)
C15 C2 N2 121.4(3)
C15 C2 C27 119.8(3)
N2 C3 H3A 109.8
N2 C3 H3B 109.8
N2 C3 C4 109.4(3)
H3A C3 H3B 108.3
C4 C3 H3A 109.8
C4 C3 H3B 109.8
N3 C4 C3 115.2(3)
N3 C4 C8 121.1(3)
C8 C4 C3 123.7(3)
N3 C5 H5 119.1
N3 C5 C6 121.8(4)
C6 C5 H5 119.1
C5 C6 H6 120.7
C7 C6 C5 118.7(4)
C7 C6 H6 120.7
C6 C7 H7 119.9
C6 C7 C8 120.1(4)
C8 C7 H7 119.9
C4 C8 H8 120.7
C7 C8 C4 118.6(4)
C7 C8 H8 120.7
N2 C9 H9A 108.7
N2 C9 H9B 108.7
H9A C9 H9B 107.6
C10 C9 N2 114.1(3)
C10 C9 H9A 108.7
C10 C9 H9B 108.7
N4 C10 C9 118.1(3)
N4 C10 C14 121.7(3)
C14 C10 C9 120.2(3)
N4 C11 H11 118.8
N4 C11 C12 122.3(4)
C12 C11 H11 118.8
C11 C12 H12 120.4
C11 C12 C13 119.3(4)
C13 C12 H12 120.4
C12 C13 H13 120.6
C12 C13 C14 118.7(4)
C14 C13 H13 120.6
C10 C14 C13 119.6(4)
C10 C14 H14 120.2
C13 C14 H14 120.2
C2 C15 H15 119.7
C2 C15 C16 120.6(4)
C16 C15 H15 119.7
C15 C16 H16 120.2
C17 C16 C15 119.5(4)
C17 C16 H16 120.2
C16 C17 H17 119.9
C18 C17 C16 120.2(4)
C18 C17 H17 119.9
C27 C18 H18 119.8
C17 C18 C27 120.4(4)
C17 C18 H18 119.8
N1 C19 H19A 109.7
N1 C19 H19B 109.7
N1 C19 C20 109.7(3)
H19A C19 H19B 108.2
C20 C19 H19A 109.7
C20 C19 H19B 109.7
N5 C20 C19 115.8(3)
N5 C20 C24 121.8(4)
C24 C20 C19 122.4(3)
N5 C21 H21 118.6
N5 C21 C22 122.9(4)
C22 C21 H21 118.6
C21 C22 H22 120.7
C23 C22 C21 118.7(4)
C23 C22 H22 120.7
C22 C23 H23 120.6
C22 C23 C24 118.8(4)
C24 C23 H23 120.6
C20 C24 C23 119.4(4)
C20 C24 H24 120.3
C23 C24 H24 120.3
N6 C25 C26 177.0(6)
C25 C26 H26A 109.5
C25 C26 H26B 109.5
C25 C26 H26C 109.5
H26A C26 H26B 109.5
H26A C26 H26C 109.5
H26B C26 H26C 109.5

loop_
_geom_bond_atom_site_label_1
_geom_bond_atom_site_label_2
_geom_bond_distance
Ni1 N1 2.114(3)
Ni1 N2 2.091(3)
Ni1 N3 2.055(3)
Ni1 N4 2.082(3)
Ni1 N5 2.113(3)
Ni1 N6 2.025(3)
Cl1 O2 1.434(3)
Cl1 O3 1.421(3)
Cl1 O4 1.446(3)
Cl1 O5 1.426(3)
Cl2 O6 1.427(3)
Cl2 O7 1.438(3)
Cl2 O8 1.442(3)
Cl2 O9 1.428(3)
C1 H1A 0.9800
C1 H1B 0.9800
C1 H1C 0.9800
C1 N1 1.497(5)
N1 C27 1.464(5)
N1 C19 1.494(4)
N2 C2 1.459(4)
N2 C3 1.487(4)
N2 C9 1.496(4)
N3 C4 1.345(5)
N3 C5 1.344(5)
N4 C10 1.351(5)
N4 C11 1.350(5)
N5 C20 1.349(5)
N5 C21 1.334(5)
N6 C25 1.107(6)
C27 C2 1.397(5)
C27 C18 1.387(5)
C2 C15 1.383(5)
C3 H3A 0.9900
C3 H3B 0.9900
C3 C4 1.509(5)
C4 C8 1.386(5)
C5 H5 0.9500
C5 C6 1.375(6)
C6 H6 0.9500
C6 C7 1.372(6)
C7 H7 0.9500
C7 C8 1.384(6)
C8 H8 0.9500
C9 H9A 0.9900
C9 H9B 0.9900
C9 C10 1.492(5)
C10 C14 1.379(5)
C11 H11 0.9500
C11 C12 1.375(6)
C12 H12 0.9500
C12 C13 1.381(6)
C13 H13 0.9500
C13 C14 1.383(6)
C14 H14 0.9500
C15 H15 0.9500
C15 C16 1.389(6)
C16 H16 0.9500
C16 C17 1.387(6)
C17 H17 0.9500
C17 C18 1.385(6)
C18 H18 0.9500
C19 H19A 0.9900
C19 H19B 0.9900
C19 C20 1.501(5)
C20 C24 1.378(5)
C21 H21 0.9500
C21 C22 1.383(5)
C22 H22 0.9500
C22 C23 1.379(6)
C23 H23 0.9500
C23 C24 1.386(6)
C24 H24 0.9500
C25 C26 1.454(8)
C26 H26A 0.9800
C26 H26B 0.9800
C26 H26C 0.9800

loop_
_geom_torsion_atom_site_label_1
_geom_torsion_atom_site_label_2
_geom_torsion_atom_site_label_3
_geom_torsion_atom_site_label_4
_geom_torsion
Ni1 N1 C27 C2 -14.1(4)
Ni1 N1 C27 C18 166.6(3)
Ni1 N1 C19 C20 -45.2(3)
Ni1 N2 C2 C27 16.3(4)
Ni1 N2 C2 C15 -166.5(3)
Ni1 N2 C3 C4 -43.7(3)
Ni1 N2 C9 C10 -8.1(4)
Ni1 N3 C4 C3 -9.7(4)
Ni1 N3 C4 C8 172.0(3)
Ni1 N3 C5 C6 -173.2(3)
Ni1 N4 C10 C9 -1.5(4)
Ni1 N4 C10 C14 179.3(3)
Ni1 N4 C11 C12 -179.1(3)
Ni1 N5 C20 C19 2.5(4)
Ni1 N5 C20 C24 -174.8(3)
Ni1 N5 C21 C22 172.8(3)
Ni1 N6 C25 C26 131(11)
C1 N1 C27 C2 112.7(4)
C1 N1 C27 C18 -66.5(4)
C1 N1 C19 C20 -169.8(3)
N1 Ni1 N2 C2 -18.4(2)
N1 Ni1 N2 C3 -139.0(2)
N1 Ni1 N2 C9 102.8(2)
N1 Ni1 N3 C4 22.7(5)
N1 Ni1 N3 C5 -163.1(4)
N1 Ni1 N4 C10 -85.6(3)
N1 Ni1 N4 C11 94.4(3)
N1 Ni1 N5 C20 -22.6(2)
N1 Ni1 N5 C21 163.6(3)
N1 Ni1 N6 C25 140(2)
N1 C27 C2 N2 -1.4(5)
N1 C27 C2 C15 -178.6(3)
N1 C27 C18 C17 179.1(4)
N1 C19 C20 N5 29.7(4)
N1 C19 C20 C24 -153.0(3)
N2 Ni1 N1 C1 -105.7(2)
N2 Ni1 N1 C27 17.6(2)
N2 Ni1 N1 C19 134.7(2)
N2 Ni1 N3 C4 -12.7(2)
N2 Ni1 N3 C5 161.5(3)
N2 Ni1 N4 C10 -2.5(2)
N2 Ni1 N4 C11 177.5(3)
N2 Ni1 N5 C20 -105.1(2)
N2 Ni1 N5 C21 81.2(3)
N2 Ni1 N6 C25 -100(2)
N2 C2 C15 C16 -178.9(3)
N2 C3 C4 N3 37.4(4)
N2 C3 C4 C8 -144.4(4)
N2 C9 C10 N4 6.6(5)
N2 C9 C10 C14 -174.2(3)
N3 Ni1 N1 C1 -140.9(4)
N3 Ni1 N1 C27 -17.7(5)
N3 Ni1 N1 C19 99.4(4)
N3 Ni1 N2 C2 151.6(2)
N3 Ni1 N2 C3 30.9(2)
N3 Ni1 N2 C9 -87.3(2)
N3 Ni1 N4 C10 78.9(3)
N3 Ni1 N4 C11 -101.1(3)
N3 Ni1 N5 C20 172.9(2)
N3 Ni1 N5 C21 -0.8(3)
N3 Ni1 N6 C25 -31(2)
N3 C4 C8 C7 2.2(6)
N3 C5 C6 C7 1.7(6)
N4 Ni1 N1 C1 -24.0(3)
N4 Ni1 N1 C27 99.3(2)
N4 Ni1 N1 C19 -143.6(2)
N4 Ni1 N2 C2 -115.4(2)
N4 Ni1 N2 C3 123.9(2)
N4 Ni1 N2 C9 5.8(2)
N4 Ni1 N3 C4 -94.8(2)
N4 Ni1 N3 C5 79.5(3)
N4 Ni1 N5 C20 -21.3(15)
N4 Ni1 N5 C21 165.0(12)
N4 Ni1 N6 C25 -123(2)
N4 C10 C14 C13 -0.3(6)
N4 C11 C12 C13 -0.3(6)
N5 Ni1 N1 C1 155.9(3)
N5 Ni1 N1 C27 -80.9(2)
N5 Ni1 N1 C19 36.2(2)
N5 Ni1 N2 C2 59.5(2)
N5 Ni1 N2 C3 -61.2(2)
N5 Ni1 N2 C9 -179.3(2)
N5 Ni1 N3 C4 84.0(2)
N5 Ni1 N3 C5 -101.8(3)
N5 Ni1 N4 C10 -87.0(14)
N5 Ni1 N4 C11 93.0(14)
N5 Ni1 N6 C25 62(2)
N5 C20 C24 C23 1.3(6)
N5 C21 C22 C23 0.8(6)
N6 Ni1 N1 C1 70.3(3)
N6 Ni1 N1 C27 -166.4(2)
N6 Ni1 N1 C19 -49.3(2)
N6 Ni1 N2 C2 -139.3(16)
N6 Ni1 N2 C3 100.1(17)
N6 Ni1 N2 C9 -18.1(18)
N6 Ni1 N3 C4 171.6(2)
N6 Ni1 N3 C5 -14.2(3)
N6 Ni1 N4 C10 175.6(3)
N6 Ni1 N4 C11 -4.3(3)
N6 Ni1 N5 C20 76.4(3)
N6 Ni1 N5 C21 -97.3(3)
C27 N1 C19 C20 68.6(4)
C27 C2 C15 C16 -1.8(6)
C2 N2 C3 C4 -159.8(3)
C2 N2 C9 C10 110.6(3)
C2 C27 C18 C17 -0.2(6)
C2 C15 C16 C17 2.2(6)
C3 N2 C2 C27 130.5(3)
C3 N2 C2 C15 -52.4(4)
C3 N2 C9 C10 -122.4(3)
C3 C4 C8 C7 -175.9(4)
C4 N3 C5 C6 0.7(6)
C5 N3 C4 C3 175.6(3)
C5 N3 C4 C8 -2.7(5)
C5 C6 C7 C8 -2.1(7)
C6 C7 C8 C4 0.2(7)
C9 N2 C2 C27 -104.5(4)
C9 N2 C2 C15 72.6(4)
C9 N2 C3 C4 74.7(3)
C9 C10 C14 C13 -179.4(3)
C10 N4 C11 C12 1.0(5)
C11 N4 C10 C9 178.4(3)
C11 N4 C10 C14 -0.7(5)
C11 C12 C13 C14 -0.6(6)
C12 C13 C14 C10 0.9(6)
C15 C16 C17 C18 -1.7(7)
C16 C17 C18 C27 0.7(7)
C18 C27 C2 N2 177.9(3)
C18 C27 C2 C15 0.7(6)
C19 N1 C27 C2 -126.7(4)
C19 N1 C27 C18 54.0(5)
C19 C20 C24 C23 -175.9(4)
C20 N5 C21 C22 -0.6(5)
C21 N5 C20 C19 177.0(3)
C21 N5 C20 C24 -0.4(5)
C21 C22 C23 C24 0.1(6)
C22 C23 C24 C20 -1.1(6)
